data_4066652
loop_
_publ_author_name
'Ohshita, Joji'
'Matsui, Shigenori'
'Yamamoto, Roh'
'Mizumo, Tomonobu'
'Ooyama, Yousuke'
'Harima, Yutaka'
'Murafuji, Toshihiro'
'Tao, Keisuke'
'Kuramochi, Yusuke'
'Kaikoh, Takashi'
'Higashimura, Hideyuki'

_publ_section_title
;
 Synthesis of Dithienobismoles as Novel Phosphorescence Materials
;
_journal_issue 15
_journal_name_full Organometallics
_journal_page_first 3239
_journal_paper_doi 10.1021/om100560n
_journal_volume 29
_journal_year 2010
_chemical_formula_moiety 'C22 H13 Bi S2 '
_chemical_formula_sum 'C22 H13 Bi S2'
_chemical_formula_weight 550.45
_space_group_IT_number 14
_symmetry_cell_setting monoclinic
_symmetry_Int_Tables_number 14
_symmetry_space_group_name_Hall '-P 2yab'
_symmetry_space_group_name_H-M 'P 1 21/a 1'
_cell_angle_alpha 90.0000
_cell_angle_beta 95.2419(18)
_cell_angle_gamma 90.0000
_cell_formula_units_Z 4
_cell_length_a 18.3723(13)
_cell_length_b 5.1602(4)
_cell_length_c 19.2084(12)
_cell_measurement_reflns_used 8754
_cell_measurement_temperature 103.1
_cell_measurement_theta_max 27.4
_cell_measurement_theta_min 3.2
_cell_volume 1813.4(2)
_computing_cell_refinement PROCESS-AUTO
_computing_data_collection PROCESS-AUTO
_computing_data_reduction CrystalStructure
_computing_publication_material 'CrystalStructure 3.8'
_computing_structure_refinement CRYSTALS
_computing_structure_solution SHELXS97
_diffrn_detector_area_resol_mean 10.00
_diffrn_measured_fraction_theta_full 0.997
_diffrn_measured_fraction_theta_max 0.997
_diffrn_measurement_device_type 'Rigaku RAXIS-RAPID'
_diffrn_measurement_method \w
_diffrn_radiation_type 'Mo K\a'
_diffrn_radiation_wavelength 0.71075
_diffrn_reflns_av_R_equivalents 0.108
_diffrn_reflns_limit_h_max 23
_diffrn_reflns_limit_h_min -21
_diffrn_reflns_limit_k_max 6
_diffrn_reflns_limit_k_min -6
_diffrn_reflns_limit_l_max 24
_diffrn_reflns_limit_l_min -24
_diffrn_reflns_number 16718
_diffrn_reflns_theta_full 27.48
_diffrn_reflns_theta_max 27.48
_exptl_absorpt_coefficient_mu 9.936
_exptl_absorpt_correction_type none
_exptl_crystal_colour colorless
_exptl_crystal_density_diffrn 2.016
_exptl_crystal_density_method 'not measured'
_exptl_crystal_description needle
_exptl_crystal_F_000 1040.00
_exptl_crystal_size_max 0.40
_exptl_crystal_size_mid 0.02
_exptl_crystal_size_min 0.01
_refine_diff_density_max 3.11
_refine_diff_density_min -2.95
_refine_ls_extinction_method none
_refine_ls_goodness_of_fit_ref 4.126
_refine_ls_hydrogen_treatment refall
_refine_ls_number_parameters 239
_refine_ls_number_reflns 7910
_refine_ls_R_factor_gt 0.0558
_refine_ls_shift/su_max 0.0017
_refine_ls_structure_factor_coef F
_refine_ls_weighting_details 'w = 1.0'
_refine_ls_weighting_scheme unit
_refine_ls_wR_factor_ref 0.0675
_reflns_number_gt 7827
_reflns_number_total 4141
_reflns_threshold_expression F^2^>2.0\s(F^2^)
_cod_data_source_file om100560n_si_003.cif
_cod_data_source_block '_DBTBi'
_cod_original_formula_sum 'C22 H13 Bi S2 '
_cod_database_code 4066652

loop_
_symmetry_equiv_pos_site_id
_symmetry_equiv_pos_as_xyz
1 +X,+Y,+Z
2 1/2-X,1/2+Y,-Z
3 -X,-Y,-Z
4 1/2+X,1/2-Y,+Z

loop_
_atom_site_label
_atom_site_type_symbol
_atom_site_fract_x
_atom_site_fract_y
_atom_site_fract_z
_atom_site_U_iso_or_equiv
_atom_site_adp_type
_atom_site_occupancy
_atom_site_symmetry_multiplicity
_atom_site_calc_flag
_atom_site_refinement_flags
Bi(1) Bi 0.04418(2) 0.89578(7) 0.27820(2) 0.04456(10) Uani 1.00 1 d .
S(1) S 0.20916(16) 1.3391(5) 0.15017(14) 0.0545(8) Uani 1.00 1 d .
S(2) S 0.21602(16) 1.5572(5) 0.32390(14) 0.0536(8) Uani 1.00 1 d .
C(1) C 0.1588(5) 1.2159(19) 0.2157(4) 0.044(2) Uani 1.00 1 d .
C(2) C 0.1110(5) 1.0268(18) 0.1923(5) 0.045(3) Uani 1.00 1 d .
C(3) C 0.1124(5) 0.9698(18) 0.1197(5) 0.042(2) Uani 1.00 1 d .
C(4) C 0.1642(5) 1.131(2) 0.0889(4) 0.049(3) Uani 1.00 1 d .
C(5) C 0.1752(6) 1.113(2) 0.0180(5) 0.061(3) Uani 1.00 1 d .
C(6) C 0.1335(6) 0.937(2) -0.0218(5) 0.061(3) Uani 1.00 1 d .
C(7) C 0.0827(6) 0.780(2) 0.0068(5) 0.060(3) Uani 1.00 1 d .
C(8) C 0.0722(6) 0.794(2) 0.0764(5) 0.053(3) Uani 1.00 1 d .
C(9) C 0.1608(5) 1.3070(19) 0.2880(4) 0.042(2) Uani 1.00 1 d .
C(10) C 0.1181(5) 1.1991(18) 0.3331(5) 0.044(2) Uani 1.00 1 d .
C(11) C 0.1237(5) 1.3280(18) 0.4002(4) 0.041(2) Uani 1.00 1 d .
C(12) C 0.1755(5) 1.5278(19) 0.4020(4) 0.041(2) Uani 1.00 1 d .
C(13) C 0.1897(6) 1.681(2) 0.4611(5) 0.060(3) Uani 1.00 1 d .
C(14) C 0.1509(6) 1.634(2) 0.5171(5) 0.061(3) Uani 1.00 1 d .
C(15) C 0.0999(6) 1.439(2) 0.5159(5) 0.063(3) Uani 1.00 1 d .
C(16) C 0.0851(6) 1.282(2) 0.4583(5) 0.057(3) Uani 1.00 1 d .
C(17) C -0.0431(5) 1.2022(18) 0.2503(5) 0.041(2) Uani 1.00 1 d .
C(18) C -0.0892(6) 1.265(2) 0.2970(5) 0.055(3) Uani 1.00 1 d .
C(19) C -0.1400(6) 1.459(2) 0.2845(6) 0.064(4) Uani 1.00 1 d .
C(20) C -0.1455(5) 1.591(2) 0.2220(5) 0.057(3) Uani 1.00 1 d .
C(21) C -0.0981(6) 1.523(2) 0.1742(5) 0.059(3) Uani 1.00 1 d .
C(22) C -0.0464(5) 1.331(2) 0.1868(5) 0.050(3) Uani 1.00 1 d .
H(1) H 0.0370 0.6866 0.0954 0.064 Uiso 1.00 1 c R
H(2) H 0.0549 0.6613 -0.0226 0.072 Uiso 1.00 1 c R
H(3) H 0.1405 0.9202 -0.0699 0.074 Uiso 1.00 1 c R
H(4) H 0.2101 1.2200 -0.0017 0.074 Uiso 1.00 1 c R
H(5) H 0.2258 1.8131 0.4627 0.072 Uiso 1.00 1 c R
H(6) H 0.1587 1.7393 0.5577 0.073 Uiso 1.00 1 c R
H(7) H 0.0746 1.4103 0.5562 0.077 Uiso 1.00 1 c R
H(8) H 0.0494 1.1489 0.4579 0.069 Uiso 1.00 1 c R
H(9) H -0.0866 1.1732 0.3401 0.067 Uiso 1.00 1 c R
H(10) H -0.1711 1.5040 0.3195 0.079 Uiso 1.00 1 c R
H(11) H -0.1820 1.7196 0.2122 0.068 Uiso 1.00 1 c R
H(12) H -0.1000 1.6145 0.1311 0.072 Uiso 1.00 1 c R
H(13) H -0.0137 1.2857 0.1532 0.061 Uiso 1.00 1 c R

loop_
_atom_site_aniso_label
_atom_site_aniso_U_11
_atom_site_aniso_U_22
_atom_site_aniso_U_33
_atom_site_aniso_U_12
_atom_site_aniso_U_13
_atom_site_aniso_U_23
Bi(1) 0.0543(2) 0.03508(18) 0.0449(2) -0.0031(2) 0.00775(15) -0.0003(2)
S(1) 0.0531(16) 0.0595(19) 0.0524(15) -0.0078(14) 0.0129(13) -0.0017(13)
S(2) 0.0559(17) 0.0532(19) 0.0522(15) -0.0110(14) 0.0086(13) -0.0049(13)
C(1) 0.052(6) 0.043(5) 0.036(5) 0.010(5) 0.008(4) 0.002(4)
C(2) 0.053(6) 0.037(5) 0.044(5) 0.004(4) 0.009(5) -0.001(4)
C(3) 0.036(5) 0.042(6) 0.048(5) 0.008(4) 0.009(4) 0.002(4)
C(4) 0.051(6) 0.049(6) 0.048(5) 0.006(5) 0.011(4) -0.003(5)
C(5) 0.066(7) 0.068(7) 0.052(6) 0.005(7) 0.016(5) -0.000(6)
C(6) 0.076(8) 0.068(8) 0.042(5) 0.001(7) 0.010(5) -0.009(5)
C(7) 0.065(8) 0.066(7) 0.051(6) -0.011(6) 0.006(6) -0.013(5)
C(8) 0.064(7) 0.048(6) 0.048(6) -0.001(5) 0.007(5) -0.002(5)
C(9) 0.046(6) 0.043(5) 0.037(5) 0.005(4) 0.003(4) 0.002(4)
C(10) 0.037(5) 0.038(5) 0.054(5) 0.004(4) -0.003(4) 0.006(4)
C(11) 0.050(6) 0.038(5) 0.033(4) 0.008(4) -0.002(4) 0.001(4)
C(12) 0.036(5) 0.046(6) 0.040(5) 0.007(4) -0.008(4) -0.008(4)
C(13) 0.054(7) 0.055(7) 0.070(7) 0.002(5) 0.000(6) -0.002(5)
C(14) 0.062(7) 0.062(8) 0.059(6) 0.009(6) 0.003(5) -0.025(6)
C(15) 0.067(7) 0.078(9) 0.047(6) 0.008(7) 0.017(5) 0.004(6)
C(16) 0.064(7) 0.063(7) 0.044(6) 0.000(6) 0.007(5) -0.000(5)
C(17) 0.042(6) 0.036(5) 0.045(5) -0.014(4) 0.013(5) -0.005(4)
C(18) 0.062(7) 0.052(7) 0.052(6) -0.000(5) 0.008(6) 0.005(5)
C(19) 0.066(8) 0.070(8) 0.062(7) 0.014(6) 0.030(6) -0.003(6)
C(20) 0.054(6) 0.053(6) 0.062(6) 0.020(6) 0.001(5) 0.002(6)
C(21) 0.072(8) 0.063(7) 0.043(6) 0.005(6) 0.012(6) -0.001(5)
C(22) 0.053(6) 0.050(7) 0.050(6) 0.007(5) 0.021(5) 0.001(5)

loop_
_atom_type_symbol
_atom_type_description
_atom_type_scat_dispersion_real
_atom_type_scat_dispersion_imag
_atom_type_scat_source
C C 0.003 0.002
;
International Tables for Crystallography
(1992, Vol. C, Tables 4.2.6.8 and 6.1.1.4)
;
H H 0.000 0.000
;
International Tables for Crystallography
(1992, Vol. C, Table 6.1.1.4)
;
Bi Bi -4.108 10.257
;
International Tables for Crystallography
(1992, Vol. C, Tables 4.2.6.8 and 6.1.1.4)
;
S S 0.125 0.123
;
International Tables for Crystallography
(1992, Vol. C, Tables 4.2.6.8 and 6.1.1.4)
;

loop_
_geom_angle_atom_site_label_1
_geom_angle_atom_site_label_2
_geom_angle_atom_site_label_3
_geom_angle
_geom_angle_publ_flag
C(2) Bi(1) C(10) 77.9(3) yes
C(2) Bi(1) C(17) 92.2(3) yes
C(10) Bi(1) C(17) 90.5(3) yes
C(1) S(1) C(4) 90.7(4) yes
C(9) S(2) C(12) 89.8(4) yes
S(1) C(1) C(2) 113.0(7) yes
S(1) C(1) C(9) 126.7(7) yes
C(2) C(1) C(9) 120.2(9) yes
Bi(1) C(2) C(1) 110.7(6) yes
Bi(1) C(2) C(3) 135.6(7) yes
C(1) C(2) C(3) 113.6(9) yes
C(2) C(3) C(4) 110.8(8) yes
C(2) C(3) C(8) 131.3(9) yes
C(4) C(3) C(8) 117.8(8) yes
S(1) C(4) C(3) 111.8(7) yes
S(1) C(4) C(5) 126.5(8) yes
C(3) C(4) C(5) 121.7(9) yes
C(4) C(5) C(6) 117.5(10) yes
C(5) C(6) C(7) 121.8(10) yes
C(6) C(7) C(8) 121.0(10) yes
C(3) C(8) C(7) 120.2(10) yes
S(2) C(9) C(1) 125.2(7) yes
S(2) C(9) C(10) 113.9(7) yes
C(1) C(9) C(10) 120.9(9) yes
Bi(1) C(10) C(9) 110.3(6) yes
Bi(1) C(10) C(11) 136.3(7) yes
C(9) C(10) C(11) 112.7(8) yes
C(10) C(11) C(12) 110.7(8) yes
C(10) C(11) C(16) 129.4(9) yes
C(12) C(11) C(16) 119.9(8) yes
S(2) C(12) C(11) 112.7(6) yes
S(2) C(12) C(13) 126.4(8) yes
C(11) C(12) C(13) 120.9(9) yes
C(12) C(13) C(14) 118.1(10) yes
C(13) C(14) C(15) 121.4(10) yes
C(14) C(15) C(16) 121.8(10) yes
C(11) C(16) C(15) 117.8(10) yes
Bi(1) C(17) C(18) 119.2(7) yes
Bi(1) C(17) C(22) 120.8(7) yes
C(18) C(17) C(22) 119.9(9) yes
C(17) C(18) C(19) 121.5(10) yes
C(18) C(19) C(20) 120.6(11) yes
C(19) C(20) C(21) 117.4(10) yes
C(20) C(21) C(22) 122.4(10) yes
C(17) C(22) C(21) 118.2(10) yes
C(4) C(5) H(4) 120.9 no
C(6) C(5) H(4) 121.7 no
C(5) C(6) H(3) 118.8 no
C(7) C(6) H(3) 119.3 no
C(6) C(7) H(2) 119.0 no
C(8) C(7) H(2) 120.0 no
C(3) C(8) H(1) 119.5 no
C(7) C(8) H(1) 120.3 no
C(12) C(13) H(5) 120.8 no
C(14) C(13) H(5) 121.0 no
C(13) C(14) H(6) 119.6 no
C(15) C(14) H(6) 119.0 no
C(14) C(15) H(7) 118.9 no
C(16) C(15) H(7) 119.2 no
C(11) C(16) H(8) 121.0 no
C(15) C(16) H(8) 121.2 no
C(17) C(18) H(9) 118.8 no
C(19) C(18) H(9) 119.7 no
C(18) C(19) H(10) 119.6 no
C(20) C(19) H(10) 119.8 no
C(19) C(20) H(11) 120.9 no
C(21) C(20) H(11) 121.8 no
C(20) C(21) H(12) 119.0 no
C(22) C(21) H(12) 118.6 no
C(17) C(22) H(13) 120.2 no
C(21) C(22) H(13) 121.5 no

loop_
_geom_bond_atom_site_label_1
_geom_bond_atom_site_label_2
_geom_bond_distance
_geom_bond_publ_flag
Bi(1) C(2) 2.249(10) yes
Bi(1) C(10) 2.267(9) yes
Bi(1) C(17) 2.281(9) yes
S(1) C(1) 1.748(10) yes
S(1) C(4) 1.745(10) yes
S(2) C(9) 1.745(10) yes
S(2) C(12) 1.741(10) yes
C(1) C(2) 1.361(14) yes
C(1) C(9) 1.464(13) yes
C(2) C(3) 1.428(13) yes
C(3) C(4) 1.430(14) yes
C(3) C(8) 1.395(14) yes
C(4) C(5) 1.398(14) yes
C(5) C(6) 1.375(16) yes
C(6) C(7) 1.386(17) yes
C(7) C(8) 1.369(14) yes
C(9) C(10) 1.342(14) yes
C(10) C(11) 1.447(13) yes
C(11) C(12) 1.402(14) yes
C(11) C(16) 1.396(14) yes
C(12) C(13) 1.388(14) yes
C(13) C(14) 1.365(16) yes
C(14) C(15) 1.374(17) yes
C(15) C(16) 1.376(15) yes
C(17) C(18) 1.329(15) yes
C(17) C(22) 1.385(14) yes
C(18) C(19) 1.376(16) yes
C(19) C(20) 1.374(16) yes
C(20) C(21) 1.368(16) yes
C(21) C(22) 1.382(15) yes
C(5) H(4) 0.950 no
C(6) H(3) 0.950 no
C(7) H(2) 0.950 no
C(8) H(1) 0.950 no
C(13) H(5) 0.950 no
C(14) H(6) 0.950 no
C(15) H(7) 0.950 no
C(16) H(8) 0.950 no
C(18) H(9) 0.950 no
C(19) H(10) 0.950 no
C(20) H(11) 0.950 no
C(21) H(12) 0.950 no
C(22) H(13) 0.950 no

loop_
_geom_contact_atom_site_label_1
_geom_contact_atom_site_label_2
_geom_contact_distance
_geom_contact_site_symmetry_2
S(1) H(3) 3.310 2_555
S(1) H(11) 3.189 4_585
S(2) H(6) 3.494 2_546
S(2) H(10) 3.568 4_575
S(2) H(10) 3.077 4_585
S(2) H(11) 3.190 4_585
C(5) H(4) 2.962 2_545
C(5) H(12) 3.371 3_585
C(6) H(4) 3.080 2_545
C(6) H(12) 3.556 3_575
C(6) H(12) 3.148 3_585
C(6) H(13) 3.393 3_575
C(7) H(2) 3.437 3_565
C(7) H(12) 3.378 3_575
C(7) H(13) 3.233 3_575
C(8) H(2) 3.407 3_565
C(8) H(12) 3.546 1_545
C(8) H(13) 3.461 1_545
C(9) H(10) 3.484 4_575
C(11) H(5) 3.407 1_545
C(12) H(5) 3.227 2_546
C(12) H(6) 3.415 2_546
C(13) H(5) 2.782 2_546
C(13) H(8) 3.528 1_565
C(14) H(5) 2.804 2_546
C(14) H(8) 3.384 1_565
C(14) H(9) 3.241 3_586
C(14) H(10) 3.206 3_586
C(15) H(5) 3.258 2_546
C(15) H(7) 3.462 3_586
C(15) H(8) 3.543 3_586
C(15) H(9) 3.441 3_586
C(15) H(10) 3.323 3_586
C(16) H(5) 3.538 1_545
C(16) H(6) 3.586 1_545
C(16) H(7) 3.323 3_586
C(17) H(11) 3.593 1_545
C(18) H(6) 3.173 3_586
C(18) H(7) 3.270 3_586
C(19) H(6) 3.249 3_586
C(19) H(7) 3.255 3_586
C(21) H(1) 3.138 1_565
C(21) H(2) 3.230 3_575
C(21) H(3) 3.092 3_575
C(21) H(3) 3.546 3_585
C(22) H(1) 3.049 1_565
C(22) H(2) 3.144 3_575
C(22) H(3) 2.999 3_575
H(1) C(21) 3.138 1_545
H(1) C(22) 3.049 1_545
H(1) H(2) 2.756 3_565
H(1) H(12) 2.694 1_545
H(1) H(13) 2.563 1_545
H(2) C(7) 3.437 3_565
H(2) C(8) 3.407 3_565
H(2) C(21) 3.230 3_575
H(2) C(22) 3.144 3_575
H(2) H(1) 2.756 3_565
H(2) H(2) 2.814 3_565
H(2) H(12) 2.714 3_575
H(2) H(13) 2.567 3_575
H(3) S(1) 3.310 2_545
H(3) C(21) 3.092 3_575
H(3) C(21) 3.546 3_585
H(3) C(22) 2.999 3_575
H(3) H(4) 3.132 2_545
H(3) H(11) 3.447 3_585
H(3) H(12) 3.064 3_575
H(3) H(12) 2.746 3_585
H(3) H(13) 2.903 3_575
H(4) C(5) 2.962 2_555
H(4) C(6) 3.080 2_555
H(4) H(3) 3.132 2_555
H(4) H(4) 2.966 2_545
H(4) H(4) 2.966 2_555
H(4) H(12) 3.174 3_585
H(5) C(11) 3.407 1_565
H(5) C(12) 3.227 2_556
H(5) C(13) 2.782 2_556
H(5) C(14) 2.804 2_556
H(5) C(15) 3.258 2_556
H(5) C(16) 3.538 1_565
H(5) H(5) 3.045 2_546
H(5) H(5) 3.045 2_556
H(5) H(6) 3.107 2_556
H(6) S(2) 3.494 2_556
H(6) C(12) 3.415 2_556
H(6) C(16) 3.586 1_565
H(6) C(18) 3.173 3_586
H(6) C(19) 3.249 3_586
H(6) H(5) 3.107 2_546
H(6) H(8) 3.386 1_565
H(6) H(9) 2.508 3_586
H(6) H(10) 2.665 3_586
H(7) C(15) 3.462 3_586
H(7) C(16) 3.323 3_586
H(7) C(18) 3.270 3_586
H(7) C(19) 3.255 3_586
H(7) H(7) 3.456 3_586
H(7) H(8) 3.213 3_586
H(7) H(9) 2.925 3_586
H(7) H(10) 2.876 3_586
H(8) C(13) 3.528 1_545
H(8) C(14) 3.384 1_545
H(8) C(15) 3.543 3_586
H(8) H(6) 3.386 1_545
H(8) H(7) 3.213 3_586
H(8) H(8) 2.969 3_576
H(9) C(14) 3.241 3_586
H(9) C(15) 3.441 3_586
H(9) H(6) 2.508 3_586
H(9) H(7) 2.925 3_586
H(10) S(2) 3.568 4_475
H(10) S(2) 3.077 4_485
H(10) C(9) 3.484 4_475
H(10) C(14) 3.206 3_586
H(10) C(15) 3.323 3_586
H(10) H(6) 2.665 3_586
H(10) H(7) 2.876 3_586
H(11) S(1) 3.189 4_485
H(11) S(2) 3.190 4_485
H(11) C(17) 3.593 1_565
H(11) H(3) 3.447 3_585
H(12) C(5) 3.371 3_585
H(12) C(6) 3.556 3_575
H(12) C(6) 3.148 3_585
H(12) C(7) 3.378 3_575
H(12) C(8) 3.546 1_565
H(12) H(1) 2.694 1_565
H(12) H(2) 2.714 3_575
H(12) H(3) 3.064 3_575
H(12) H(3) 2.746 3_585
H(12) H(4) 3.174 3_585
H(13) C(6) 3.393 3_575
H(13) C(7) 3.233 3_575
H(13) C(8) 3.461 1_565
H(13) H(1) 2.563 1_565
H(13) H(2) 2.567 3_575
H(13) H(3) 2.903 3_575

loop_
_geom_torsion_atom_site_label_1
_geom_torsion_atom_site_label_2
_geom_torsion_atom_site_label_3
_geom_torsion_atom_site_label_4
_geom_torsion
C(2) Bi(1) C(10) C(9) 2.3(7)
C(2) Bi(1) C(10) C(11) 171.8(10)
C(10) Bi(1) C(2) C(1) -0.9(7)
C(10) Bi(1) C(2) C(3) -176.8(10)
C(2) Bi(1) C(17) C(18) -161.6(8)
C(2) Bi(1) C(17) C(22) 15.5(8)
C(17) Bi(1) C(2) C(1) 89.1(7)
C(17) Bi(1) C(2) C(3) -86.8(10)
C(10) Bi(1) C(17) C(18) -83.8(8)
C(10) Bi(1) C(17) C(22) 93.4(8)
C(17) Bi(1) C(10) C(9) -89.9(7)
C(17) Bi(1) C(10) C(11) 79.6(10)
C(1) S(1) C(4) C(3) -0.6(8)
C(1) S(1) C(4) C(5) 179.6(8)
C(4) S(1) C(1) C(2) 0.2(6)
C(4) S(1) C(1) C(9) -175.7(9)
C(9) S(2) C(12) C(11) 1.9(7)
C(9) S(2) C(12) C(13) -177.3(9)
C(12) S(2) C(9) C(1) 176.3(9)
C(12) S(2) C(9) C(10) -3.5(8)
S(1) C(1) C(2) Bi(1) -176.8(4)
S(1) C(1) C(2) C(3) 0.1(9)
S(1) C(1) C(9) S(2) -1.3(13)
S(1) C(1) C(9) C(10) 178.5(8)
C(2) C(1) C(9) S(2) -176.9(8)
C(2) C(1) C(9) C(10) 2.9(15)
C(9) C(1) C(2) Bi(1) -0.5(11)
C(9) C(1) C(2) C(3) 176.3(8)
Bi(1) C(2) C(3) C(4) 175.3(7)
Bi(1) C(2) C(3) C(8) -3.5(17)
C(1) C(2) C(3) C(4) -0.6(12)
C(1) C(2) C(3) C(8) -179.4(10)
C(2) C(3) C(4) S(1) 0.7(10)
C(2) C(3) C(4) C(5) -179.4(10)
C(2) C(3) C(8) C(7) 178.5(10)
C(4) C(3) C(8) C(7) -0.2(11)
C(8) C(3) C(4) S(1) 179.7(6)
C(8) C(3) C(4) C(5) -0.4(13)
S(1) C(4) C(5) C(6) -179.4(9)
C(3) C(4) C(5) C(6) 0.8(16)
C(4) C(5) C(6) C(7) -0.6(14)
C(5) C(6) C(7) C(8) -0.1(16)
C(6) C(7) C(8) C(3) 0.5(14)
S(2) C(9) C(10) Bi(1) 176.4(4)
S(2) C(9) C(10) C(11) 4.2(11)
C(1) C(9) C(10) Bi(1) -3.4(11)
C(1) C(9) C(10) C(11) -175.6(8)
Bi(1) C(10) C(11) C(12) -172.1(7)
Bi(1) C(10) C(11) C(16) 6.5(17)
C(9) C(10) C(11) C(12) -2.7(12)
C(9) C(10) C(11) C(16) 175.8(10)
C(10) C(11) C(12) S(2) 0.1(9)
C(10) C(11) C(12) C(13) 179.3(9)
C(10) C(11) C(16) C(15) -178.4(10)
C(12) C(11) C(16) C(15) -0.0(14)
C(16) C(11) C(12) S(2) -178.6(8)
C(16) C(11) C(12) C(13) 0.6(14)
S(2) C(12) C(13) C(14) 178.1(8)
C(11) C(12) C(13) C(14) -1.0(15)
C(12) C(13) C(14) C(15) 0.8(17)
C(13) C(14) C(15) C(16) -0.3(14)
C(14) C(15) C(16) C(11) -0.1(15)
Bi(1) C(17) C(18) C(19) 176.0(8)
Bi(1) C(17) C(22) C(21) -176.9(7)
C(18) C(17) C(22) C(21) 0.2(11)
C(22) C(17) C(18) C(19) -1.1(16)
C(17) C(18) C(19) C(20) 1.6(17)
C(18) C(19) C(20) C(21) -1.1(17)
C(19) C(20) C(21) C(22) 0.2(13)
C(20) C(21) C(22) C(17) 0.2(12)
